data_4304819
loop_
_publ_author_name
'Jun-ichi Ito'
'Yasuhiro Ohki'
'Masatoshi Iwata'
'Kazuyuki Tatsumi'

_publ_section_title
;
Trithio-Chloro Molybdate [MoClS3]-: A Versatile Precursor for Molybdenum
Trisulfido Complexes
;
_journal_name_full 'Inorganic Chemistry'
_journal_page_first 3763
_journal_page_last 3771
_journal_paper_doi 10.1021/ic702397j
_journal_volume 47
_journal_year 2008
_chemical_formula_sum 'C30 H25 Mo O P S3'
_chemical_formula_weight 624.62
_space_group_IT_number 14
_symmetry_cell_setting monoclinic
_symmetry_Int_Tables_number 14
_symmetry_space_group_name_Hall '-P 2ybc'
_symmetry_space_group_name_H-M 'P 1 21/c 1'
_cell_angle_alpha 90
_cell_angle_beta 93.868(3)
_cell_angle_gamma 90
_cell_formula_units_Z 4
_cell_length_a 13.427(3)
_cell_length_b 11.008(2)
_cell_length_c 18.997(4)
_cell_measurement_reflns_used 8107
_cell_measurement_temperature 173.2
_cell_measurement_theta_max 27.5
_cell_measurement_theta_min 3.0
_cell_volume 2801.4(10)
_computing_cell_refinement CRYSTALCLEAR
_computing_data_collection CRYSTALCLEAR
_computing_data_reduction 'teXsan Ver. 1.11'
_computing_publication_material 'teXsan Ver. 1.11'
_computing_structure_refinement 'teXsan Ver. 1.10'
_computing_structure_solution SIR92
_diffrn_detector_area_resol_mean 14.71
_diffrn_measured_fraction_theta_full 0.9970
_diffrn_measured_fraction_theta_max 0.9970
_diffrn_measurement_device_type 'Rigaku/MSC Mercury CCD'
_diffrn_measurement_method \w
_diffrn_radiation_type 'Mo K\a'
_diffrn_radiation_wavelength 0.7107
_diffrn_reflns_av_R_equivalents 0.016
_diffrn_reflns_limit_h_max 17
_diffrn_reflns_limit_h_min -16
_diffrn_reflns_limit_k_max 14
_diffrn_reflns_limit_k_min -14
_diffrn_reflns_limit_l_max 23
_diffrn_reflns_limit_l_min -24
_diffrn_reflns_number 21958
_diffrn_reflns_theta_full 27.48
_diffrn_reflns_theta_max 27.48
_exptl_absorpt_coefficient_mu 0.770
_exptl_absorpt_correction_T_max 0.962
_exptl_absorpt_correction_T_min 0.895
_exptl_absorpt_correction_type multi-scan
_exptl_absorpt_process_details '(Jacobson, 1998)'
_exptl_crystal_colour Red
_exptl_crystal_density_diffrn 1.481
_exptl_crystal_density_method 'not measured'
_exptl_crystal_description Platelet
_exptl_crystal_size_max 0.300
_exptl_crystal_size_mid 0.100
_exptl_crystal_size_min 0.050
_refine_diff_density_max 1.05
_refine_diff_density_min -0.34
_refine_ls_extinction_method none
_refine_ls_goodness_of_fit_ref 1.139
_refine_ls_hydrogen_treatment noref
_refine_ls_number_parameters 325
_refine_ls_number_reflns 6364
_refine_ls_R_factor_gt 0.0289
_refine_ls_shift/su_max 0.0008
_refine_ls_structure_factor_coef F
_refine_ls_weighting_details 'w = 1/[\s^2^(Fo) + 0.00063|Fo|^2^]'
_refine_ls_weighting_scheme calc
_refine_ls_wR_factor_ref 0.0426
_reflns_number_gt 5659
_reflns_number_total 6421
_reflns_threshold_expression F^2^>2.0\s(F^2^)
_cod_data_source_file ic702397j-file004_6.cif
_cod_data_source_block '_MoS3(OPh)'
_cod_original_cell_volume 2801.5(10)
_cod_original_formula_sum 'C30 H25 Mo O P S3 '
_cod_database_code 4304819

loop_
_symmetry_equiv_pos_as_xyz
x,y,z
-x,1/2+y,1/2-z
-x,-y,-z
x,1/2-y,1/2+z

loop_
_atom_site_label
_atom_site_type_symbol
_atom_site_fract_x
_atom_site_fract_y
_atom_site_fract_z
_atom_site_U_iso_or_equiv
_atom_site_adp_type
_atom_site_occupancy
_atom_site_calc_flag
_atom_site_refinement_flags
_atom_site_disorder_assembly
_atom_site_disorder_group
Mo(1) Mo 0.75265(1) 0.79839(1) 0.074734(8) 0.02123(5) Uani 1.00 d . . .
S(1) S 0.77468(5) 0.66780(5) -0.00672(3) 0.0387(2) Uani 1.00 d . . .
S(2) S 0.88787(4) 0.82265(6) 0.14081(3) 0.0342(1) Uani 1.00 d . . .
S(3) S 0.71246(5) 0.96613(5) 0.02440(4) 0.0431(2) Uani 1.00 d . . .
P(1) P 0.77835(3) 0.25860(5) 0.19260(2) 0.0194(1) Uani 1.00 d . . .
O(1) O 0.6497(1) 0.7433(2) 0.13219(8) 0.0394(4) Uani 1.00 d . . .
C(1) C 0.5492(2) 0.7307(3) 0.1143(1) 0.0389(6) Uani 1.00 d . . .
C(2) C 0.4881(2) 0.8325(3) 0.1148(1) 0.0511(7) Uani 1.00 d . . .
C(3) C 0.3864(2) 0.8178(5) 0.0994(2) 0.080(1) Uani 1.00 d . . .
C(4) C 0.3462(2) 0.7068(6) 0.0843(2) 0.094(1) Uani 1.00 d . . .
C(5) C 0.4073(3) 0.6064(5) 0.0840(2) 0.085(1) Uani 1.00 d . . .
C(6) C 0.5102(2) 0.6178(3) 0.0989(2) 0.0571(9) Uani 1.00 d . . .
C(7) C 0.7952(1) 0.3903(2) 0.24912(9) 0.0215(4) Uani 1.00 d . . .
C(8) C 0.8479(1) 0.3826(2) 0.3144(1) 0.0249(5) Uani 1.00 d . . .
C(9) C 0.8588(2) 0.4848(2) 0.3568(1) 0.0315(5) Uani 1.00 d . . .
C(10) C 0.8195(2) 0.5945(2) 0.3347(1) 0.0327(5) Uani 1.00 d . . .
C(11) C 0.7679(2) 0.6038(2) 0.2690(1) 0.0345(6) Uani 1.00 d . . .
C(12) C 0.7538(2) 0.5016(2) 0.2268(1) 0.0310(5) Uani 1.00 d . . .
C(13) C 0.6483(1) 0.2476(2) 0.16594(10) 0.0236(5) Uani 1.00 d . . .
C(14) C 0.6160(2) 0.2220(2) 0.0965(1) 0.0278(5) Uani 1.00 d . . .
C(15) C 0.5152(2) 0.2087(2) 0.0781(1) 0.0375(6) Uani 1.00 d . . .
C(16) C 0.4465(2) 0.2213(3) 0.1282(1) 0.0420(7) Uani 1.00 d . . .
C(17) C 0.4778(2) 0.2479(4) 0.1970(1) 0.0599(8) Uani 1.00 d . . .
C(18) C 0.5788(2) 0.2612(3) 0.2161(1) 0.0509(7) Uani 1.00 d . . .
C(19) C 0.8218(1) 0.1280(2) 0.24230(9) 0.0217(4) Uani 1.00 d . . .
C(20) C 0.7560(2) 0.0436(2) 0.2669(1) 0.0287(5) Uani 1.00 d . . .
C(21) C 0.7923(2) -0.0497(2) 0.3110(1) 0.0347(6) Uani 1.00 d . . .
C(22) C 0.8930(2) -0.0585(2) 0.3300(1) 0.0343(6) Uani 1.00 d . . .
C(23) C 0.9595(2) 0.0247(2) 0.3048(1) 0.0309(5) Uani 1.00 d . . .
C(24) C 0.9244(1) 0.1179(2) 0.2611(1) 0.0252(5) Uani 1.00 d . . .
C(25) C 0.8494(1) 0.2713(2) 0.11578(9) 0.0196(4) Uani 1.00 d . . .
C(26) C 0.9008(2) 0.1709(2) 0.0919(1) 0.0256(5) Uani 1.00 d . . .
C(27) C 0.9543(2) 0.1824(2) 0.0319(1) 0.0289(5) Uani 1.00 d . . .
C(28) C 0.9556(2) 0.2912(2) -0.0043(1) 0.0273(5) Uani 1.00 d . . .
C(29) C 0.9027(2) 0.3896(2) 0.0185(1) 0.0277(5) Uani 1.00 d . . .
C(30) C 0.8499(1) 0.3806(2) 0.0787(1) 0.0256(5) Uani 1.00 d . . .
H(1) H 0.5160 0.9123 0.1256 0.0613 Uiso 1.00 calc . . .
H(2) H 0.3430 0.8882 0.0995 0.0967 Uiso 1.00 calc . . .
H(3) H 0.2749 0.6983 0.0737 0.1122 Uiso 1.00 calc . . .
H(4) H 0.3786 0.5270 0.0733 0.1016 Uiso 1.00 calc . . .
H(5) H 0.5534 0.5470 0.0984 0.0685 Uiso 1.00 calc . . .
H(6) H 0.8771 0.3059 0.3303 0.0299 Uiso 1.00 calc . . .
H(7) H 0.8947 0.4788 0.4028 0.0378 Uiso 1.00 calc . . .
H(8) H 0.8277 0.6654 0.3649 0.0392 Uiso 1.00 calc . . .
H(9) H 0.7417 0.6817 0.2527 0.0414 Uiso 1.00 calc . . .
H(10) H 0.7154 0.5072 0.1818 0.0372 Uiso 1.00 calc . . .
H(11) H 0.6642 0.2136 0.0609 0.0333 Uiso 1.00 calc . . .
H(12) H 0.4928 0.1904 0.0296 0.0450 Uiso 1.00 calc . . .
H(13) H 0.3759 0.2113 0.1151 0.0504 Uiso 1.00 calc . . .
H(14) H 0.4292 0.2575 0.2322 0.0718 Uiso 1.00 calc . . .
H(15) H 0.6007 0.2799 0.2646 0.0611 Uiso 1.00 calc . . .
H(16) H 0.6851 0.0495 0.2536 0.0344 Uiso 1.00 calc . . .
H(17) H 0.7464 -0.1089 0.3285 0.0416 Uiso 1.00 calc . . .
H(18) H 0.9175 -0.1233 0.3612 0.0412 Uiso 1.00 calc . . .
H(19) H 1.0304 0.0174 0.3177 0.0371 Uiso 1.00 calc . . .
H(20) H 0.9706 0.1764 0.2435 0.0303 Uiso 1.00 calc . . .
H(21) H 0.8993 0.0940 0.1167 0.0308 Uiso 1.00 calc . . .
H(22) H 0.9911 0.1134 0.0154 0.0347 Uiso 1.00 calc . . .
H(23) H 0.9936 0.2985 -0.0457 0.0328 Uiso 1.00 calc . . .
H(24) H 0.9025 0.4653 -0.0076 0.0333 Uiso 1.00 calc . . .
H(25) H 0.8135 0.4502 0.0950 0.0307 Uiso 1.00 calc . . .

loop_
_atom_site_aniso_label
_atom_site_aniso_U_11
_atom_site_aniso_U_22
_atom_site_aniso_U_33
_atom_site_aniso_U_12
_atom_site_aniso_U_13
_atom_site_aniso_U_23
Mo(1) 0.01866(10) 0.0237(1) 0.02127(10) 0.00199(6) 0.00099(7) 0.00099(6)
S(1) 0.0450(3) 0.0351(3) 0.0348(3) 0.0099(3) -0.0073(2) -0.0118(2)
S(2) 0.0226(3) 0.0501(3) 0.0293(3) 0.0005(2) -0.0026(2) -0.0082(2)
S(3) 0.0493(4) 0.0269(3) 0.0524(4) 0.0069(2) -0.0012(3) 0.0093(2)
P(1) 0.0156(2) 0.0257(2) 0.0167(2) 0.0012(2) 0.0007(2) 0.0005(2)
O(1) 0.0215(8) 0.064(1) 0.0329(8) -0.0016(7) 0.0016(6) 0.0140(8)
C(1) 0.021(1) 0.072(2) 0.024(1) -0.001(1) 0.0026(8) 0.018(1)
C(2) 0.037(1) 0.092(2) 0.026(1) 0.016(1) 0.0113(10) 0.023(1)
C(3) 0.034(2) 0.174(4) 0.034(1) 0.037(2) 0.015(1) 0.048(2)
C(4) 0.025(1) 0.216(6) 0.038(2) -0.019(2) -0.005(1) 0.043(2)
C(5) 0.057(2) 0.146(4) 0.051(2) -0.053(2) -0.007(2) 0.018(2)
C(6) 0.045(2) 0.079(2) 0.047(2) -0.018(1) -0.005(1) 0.017(1)
C(7) 0.0192(9) 0.0271(9) 0.0181(8) 0.0027(7) 0.0019(7) -0.0003(7)
C(8) 0.0239(9) 0.0248(9) 0.0253(9) 0.0011(8) -0.0026(8) 0.0018(8)
C(9) 0.033(1) 0.035(1) 0.0255(10) -0.0012(9) -0.0065(8) -0.0039(8)
C(10) 0.035(1) 0.031(1) 0.032(1) 0.0010(9) 0.0018(9) -0.0077(9)
C(11) 0.042(1) 0.030(1) 0.032(1) 0.0149(9) 0.0039(9) -0.0017(9)
C(12) 0.034(1) 0.036(1) 0.0220(9) 0.0141(9) -0.0010(8) -0.0011(8)
C(13) 0.0171(9) 0.035(1) 0.0186(9) 0.0008(8) -0.0005(7) 0.0009(8)
C(14) 0.0232(10) 0.039(1) 0.0209(9) 0.0011(8) 0.0018(8) -0.0027(8)
C(15) 0.026(1) 0.063(2) 0.022(1) -0.002(1) -0.0055(8) -0.0038(10)
C(16) 0.0173(10) 0.077(2) 0.031(1) 0.000(1) -0.0038(9) 0.003(1)
C(17) 0.019(1) 0.134(3) 0.027(1) 0.001(1) 0.0056(9) -0.006(2)
C(18) 0.019(1) 0.114(2) 0.019(1) 0.002(1) -0.0006(8) -0.011(1)
C(19) 0.0224(9) 0.0246(9) 0.0178(8) 0.0017(7) 0.0004(7) 0.0000(7)
C(20) 0.0256(10) 0.035(1) 0.0257(9) -0.0047(8) 0.0023(8) 0.0013(8)
C(21) 0.044(1) 0.031(1) 0.030(1) -0.0071(10) 0.0079(9) 0.0061(9)
C(22) 0.048(1) 0.028(1) 0.027(1) 0.0050(9) 0.0017(9) 0.0043(8)
C(23) 0.029(1) 0.033(1) 0.030(1) 0.0076(9) -0.0022(8) 0.0010(9)
C(24) 0.0227(9) 0.0270(9) 0.0261(9) 0.0008(8) 0.0029(7) 0.0028(8)
C(25) 0.0158(8) 0.0249(9) 0.0180(8) -0.0013(7) 0.0016(7) -0.0012(7)
C(26) 0.030(1) 0.0219(9) 0.0252(9) 0.0012(8) 0.0031(8) 0.0000(8)
C(27) 0.033(1) 0.0288(10) 0.0260(10) 0.0069(8) 0.0057(8) -0.0063(8)
C(28) 0.0229(10) 0.037(1) 0.0226(9) -0.0009(8) 0.0068(8) -0.0010(8)
C(29) 0.0261(10) 0.0291(10) 0.0285(10) -0.0010(8) 0.0061(8) 0.0062(8)
C(30) 0.0223(9) 0.0251(9) 0.0299(10) 0.0023(7) 0.0049(8) 0.0006(8)

loop_
_atom_type_symbol
_atom_type_description
_atom_type_scat_dispersion_real
_atom_type_scat_dispersion_imag
_atom_type_scat_source
C C 0.003 0.002
;International Tables for Crystallography
(1992, Vol. C, Tables 4.2.6.8 and 6.1.1.1)
;
H H 0.000 0.000
;International Tables for Crystallography
(1992, Vol. C, Table 6.1.1.2)
;
O O 0.011 0.006
;International Tables for Crystallography
(1992, Vol. C, Tables 4.2.6.8 and 6.1.1.1)
;
P P 0.102 0.094
;International Tables for Crystallography
(1992, Vol. C, Tables 4.2.6.8 and 6.1.1.1)
;
S S 0.125 0.123
;International Tables for Crystallography
(1992, Vol. C, Tables 4.2.6.8 and 6.1.1.1)
;
Mo Mo -1.683 0.686
;International Tables for Crystallography
(1992, Vol. C, Tables 4.2.6.8 and 6.1.1.1)
;

loop_
_geom_angle_atom_site_label_1
_geom_angle_atom_site_label_2
_geom_angle_atom_site_label_3
_geom_angle
_geom_angle_site_symmetry_1
_geom_angle_site_symmetry_2
_geom_angle_site_symmetry_3
_geom_angle_publ_flag
S(1) Mo(1) S(2) 110.57(2) . . . yes
S(1) Mo(1) S(3) 107.44(3) . . . yes
S(1) Mo(1) O(1) 109.77(6) . . . yes
S(2) Mo(1) S(3) 109.39(3) . . . yes
S(2) Mo(1) O(1) 108.62(5) . . . yes
S(3) Mo(1) O(1) 111.05(6) . . . yes
C(7) P(1) C(13) 107.61(9) . . . yes
C(7) P(1) C(19) 107.85(8) . . . yes
C(7) P(1) C(25) 111.53(9) . . . yes
C(13) P(1) C(19) 111.78(9) . . . yes
C(13) P(1) C(25) 109.62(9) . . . yes
C(19) P(1) C(25) 108.47(9) . . . yes
Mo(1) O(1) C(1) 128.7(1) . . . yes
O(1) C(1) C(2) 119.1(3) . . . yes
O(1) C(1) C(6) 119.8(2) . . . yes
C(2) C(1) C(6) 121.0(2) . . . yes
C(1) C(2) C(3) 118.5(3) . . . yes
C(2) C(3) C(4) 121.4(4) . . . yes
C(3) C(4) C(5) 119.7(3) . . . yes
C(4) C(5) C(6) 120.5(4) . . . yes
C(1) C(6) C(5) 118.8(3) . . . yes
P(1) C(7) C(8) 121.1(1) . . . yes
P(1) C(7) C(12) 119.4(1) . . . yes
C(8) C(7) C(12) 119.5(2) . . . yes
C(7) C(8) C(9) 119.8(2) . . . yes
C(8) C(9) C(10) 120.9(2) . . . yes
C(9) C(10) C(11) 119.8(2) . . . yes
C(10) C(11) C(12) 120.0(2) . . . yes
C(7) C(12) C(11) 119.9(2) . . . yes
P(1) C(13) C(14) 121.2(1) . . . yes
P(1) C(13) C(18) 119.2(2) . . . yes
C(14) C(13) C(18) 119.5(2) . . . yes
C(13) C(14) C(15) 119.9(2) . . . yes
C(14) C(15) C(16) 120.3(2) . . . yes
C(15) C(16) C(17) 120.1(2) . . . yes
C(16) C(17) C(18) 120.1(2) . . . yes
C(13) C(18) C(17) 120.1(2) . . . yes
P(1) C(19) C(20) 121.5(2) . . . yes
P(1) C(19) C(24) 118.4(1) . . . yes
C(20) C(19) C(24) 119.9(2) . . . yes
C(19) C(20) C(21) 119.5(2) . . . yes
C(20) C(21) C(22) 120.4(2) . . . yes
C(21) C(22) C(23) 120.4(2) . . . yes
C(22) C(23) C(24) 119.7(2) . . . yes
C(19) C(24) C(23) 120.1(2) . . . yes
P(1) C(25) C(26) 120.2(1) . . . yes
P(1) C(25) C(30) 119.8(1) . . . yes
C(26) C(25) C(30) 119.9(2) . . . yes
C(25) C(26) C(27) 119.2(2) . . . yes
C(26) C(27) C(28) 120.7(2) . . . yes
C(27) C(28) C(29) 120.0(2) . . . yes
C(28) C(29) C(30) 120.3(2) . . . yes
C(25) C(30) C(29) 119.8(2) . . . yes

loop_
_geom_bond_atom_site_label_1
_geom_bond_atom_site_label_2
_geom_bond_distance
_geom_bond_site_symmetry_1
_geom_bond_site_symmetry_2
_geom_bond_publ_flag
Mo(1) S(1) 2.1471(6) . . yes
Mo(1) S(2) 2.1531(6) . . yes
Mo(1) S(3) 2.1320(6) . . yes
Mo(1) O(1) 1.916(2) . . yes
P(1) C(7) 1.809(2) . . yes
P(1) C(13) 1.789(2) . . yes
P(1) C(19) 1.796(2) . . yes
P(1) C(25) 1.802(2) . . yes
O(1) C(1) 1.377(3) . . yes
C(1) C(2) 1.390(4) . . yes
C(1) C(6) 1.373(4) . . yes
C(2) C(3) 1.386(4) . . yes
C(3) C(4) 1.359(6) . . yes
C(4) C(5) 1.377(6) . . yes
C(5) C(6) 1.398(4) . . yes
C(7) C(8) 1.389(3) . . yes
C(7) C(12) 1.399(3) . . yes
C(8) C(9) 1.386(3) . . yes
C(9) C(10) 1.372(3) . . yes
C(10) C(11) 1.390(3) . . yes
C(11) C(12) 1.388(3) . . yes
C(13) C(14) 1.389(3) . . yes
C(13) C(18) 1.386(3) . . yes
C(14) C(15) 1.383(3) . . yes
C(15) C(16) 1.378(3) . . yes
C(16) C(17) 1.377(3) . . yes
C(17) C(18) 1.387(3) . . yes
C(19) C(20) 1.385(3) . . yes
C(19) C(24) 1.403(3) . . yes
C(20) C(21) 1.393(3) . . yes
C(21) C(22) 1.380(3) . . yes
C(22) C(23) 1.387(3) . . yes
C(23) C(24) 1.382(3) . . yes
C(25) C(26) 1.395(3) . . yes
C(25) C(30) 1.395(3) . . yes
C(26) C(27) 1.393(3) . . yes
C(27) C(28) 1.381(3) . . yes
C(28) C(29) 1.380(3) . . yes
C(29) C(30) 1.389(3) . . yes

loop_
_geom_contact_atom_site_label_1
_geom_contact_atom_site_label_2
_geom_contact_distance
_geom_contact_site_symmetry_1
_geom_contact_site_symmetry_2
_geom_contact_publ_flag
S(1) C(29) 3.529(2) . . ?
S(3) C(14) 3.425(2) . 1_565 ?
S(3) C(3) 3.539(3) . 3_675 ?
S(3) C(26) 3.561(2) . 1_565 ?
O(1) C(11) 3.328(3) . . ?
O(1) C(12) 3.453(3) . . ?
C(2) C(18) 3.483(3) . 2_655 ?
C(3) C(18) 3.560(3) . 2_655 ?
C(4) C(14) 3.591(4) . 3_665 ?

loop_
_geom_torsion_atom_site_label_1
_geom_torsion_atom_site_label_2
_geom_torsion_atom_site_label_3
_geom_torsion_atom_site_label_4
_geom_torsion
_geom_torsion_site_symmetry_1
_geom_torsion_site_symmetry_2
_geom_torsion_site_symmetry_3
_geom_torsion_site_symmetry_4
_geom_torsion_publ_flag
Mo(1) O(1) C(1) C(2) -80.9(3) . . . . yes
Mo(1) O(1) C(1) C(6) 101.4(3) . . . . yes
S(1) Mo(1) O(1) C(1) -68.0(2) . . . . yes
S(2) Mo(1) O(1) C(1) 171.0(2) . . . . yes
S(3) Mo(1) O(1) C(1) 50.7(2) . . . . yes
P(1) C(7) C(8) C(9) -179.4(2) . . . . yes
P(1) C(7) C(12) C(11) -178.7(2) . . . . yes
P(1) C(13) C(14) C(15) 177.1(2) . . . . yes
P(1) C(13) C(18) C(17) -177.3(3) . . . . yes
P(1) C(19) C(20) C(21) -173.7(2) . . . . yes
P(1) C(19) C(24) C(23) 174.1(2) . . . . yes
P(1) C(25) C(26) C(27) 179.3(2) . . . . yes
P(1) C(25) C(30) C(29) -178.5(2) . . . . yes
O(1) C(1) C(2) C(3) -177.5(2) . . . . yes
O(1) C(1) C(6) C(5) 177.2(2) . . . . yes
C(1) C(2) C(3) C(4) 0.2(4) . . . . yes
C(1) C(6) C(5) C(4) 0.4(5) . . . . yes
C(2) C(1) C(6) C(5) -0.4(4) . . . . yes
C(2) C(3) C(4) C(5) -0.1(5) . . . . yes
C(3) C(2) C(1) C(6) 0.1(3) . . . . yes
C(3) C(4) C(5) C(6) -0.2(5) . . . . yes
C(7) P(1) C(13) C(14) 136.1(2) . . . . yes
C(7) P(1) C(13) C(18) -45.9(2) . . . . yes
C(7) P(1) C(19) C(20) 106.7(2) . . . . yes
C(7) P(1) C(19) C(24) -67.9(2) . . . . yes
C(7) P(1) C(25) C(26) 138.1(2) . . . . yes
C(7) P(1) C(25) C(30) -44.2(2) . . . . yes
C(7) C(8) C(9) C(10) -1.1(3) . . . . yes
C(7) C(12) C(11) C(10) -2.7(3) . . . . yes
C(8) C(7) P(1) C(13) 129.7(2) . . . . yes
C(8) C(7) P(1) C(19) 9.0(2) . . . . yes
C(8) C(7) P(1) C(25) -110.0(2) . . . . yes
C(8) C(7) C(12) C(11) 1.7(3) . . . . yes
C(8) C(9) C(10) C(11) 0.1(3) . . . . yes
C(9) C(8) C(7) C(12) 0.2(3) . . . . yes
C(9) C(10) C(11) C(12) 1.8(3) . . . . yes
C(12) C(7) P(1) C(13) -49.9(2) . . . . yes
C(12) C(7) P(1) C(19) -170.7(2) . . . . yes
C(12) C(7) P(1) C(25) 70.3(2) . . . . yes
C(13) P(1) C(19) C(20) -11.3(2) . . . . yes
C(13) P(1) C(19) C(24) 174.0(1) . . . . yes
C(13) P(1) C(25) C(26) -102.8(2) . . . . yes
C(13) P(1) C(25) C(30) 74.9(2) . . . . yes
C(13) C(14) C(15) C(16) 0.4(4) . . . . yes
C(13) C(18) C(17) C(16) 0.0(6) . . . . yes
C(14) C(13) P(1) C(19) -105.6(2) . . . . yes
C(14) C(13) P(1) C(25) 14.7(2) . . . . yes
C(14) C(13) C(18) C(17) 0.7(5) . . . . yes
C(14) C(15) C(16) C(17) 0.3(4) . . . . yes
C(15) C(14) C(13) C(18) -0.9(4) . . . . yes
C(15) C(16) C(17) C(18) -0.5(5) . . . . yes
C(18) C(13) P(1) C(19) 72.3(2) . . . . yes
C(18) C(13) P(1) C(25) -167.4(2) . . . . yes
C(19) P(1) C(25) C(26) 19.5(2) . . . . yes
C(19) P(1) C(25) C(30) -162.8(2) . . . . yes
C(19) C(20) C(21) C(22) -0.2(3) . . . . yes
C(19) C(24) C(23) C(22) -0.2(3) . . . . yes
C(20) C(19) P(1) C(25) -132.3(2) . . . . yes
C(20) C(19) C(24) C(23) -0.7(3) . . . . yes
C(20) C(21) C(22) C(23) -0.7(3) . . . . yes
C(21) C(20) C(19) C(24) 0.9(3) . . . . yes
C(21) C(22) C(23) C(24) 0.9(3) . . . . yes
C(24) C(19) P(1) C(25) 53.0(2) . . . . yes
C(25) C(26) C(27) C(28) -0.9(3) . . . . yes
C(25) C(30) C(29) C(28) -0.7(3) . . . . yes
C(26) C(25) C(30) C(29) -0.8(3) . . . . yes
C(26) C(27) C(28) C(29) -0.6(3) . . . . yes
C(27) C(26) C(25) C(30) 1.6(3) . . . . yes
C(27) C(28) C(29) C(30) 1.4(3) . . . . yes
C(27) C(28) C(29) C(30) 1.4(3) . . . . yes

loop_
_cod_related_entry_id
_cod_related_entry_database
_cod_related_entry_code
1 ChemSpider 30660788
